data_7054741
loop_
_publ_author_name
'Kole\<sa-Dobravc, Tanja'
'Meden, Anton'
'Perdih, Franc'

_publ_section_title
;
 Influence of noncovalent interactions on the structures of metal--organic
 hybrids based on a [VO2(2,6-pydc)]&#x2212;tecton with cations of
 imidazole, pyridine and its derivatives
;
_journal_issue 6
_journal_name_full 'New J. Chem.'
_journal_page_first 4265
_journal_paper_doi 10.1039/C5NJ00164A
_journal_volume 39
_journal_year 2015
_chemical_formula_moiety 'C7 H3 N O6 V, C5 H6 N O, H2 O'
_chemical_formula_sum 'C12 H11 N2 O8 V'
_chemical_formula_weight 362.17
_chemical_name_systematic
;
 ?
;
_space_group_IT_number 11
_symmetry_cell_setting monoclinic
_symmetry_space_group_name_Hall '-P 2yb'
_symmetry_space_group_name_H-M 'P 1 21/m 1'
_atom_sites_solution_hydrogens geom
_atom_sites_solution_primary direct
_atom_sites_solution_secondary difmap
_audit_creation_method SHELXL-97
_cell_angle_alpha 90.00
_cell_angle_beta 95.055(2)
_cell_angle_gamma 90.00
_cell_formula_units_Z 2
_cell_length_a 7.8481(2)
_cell_length_b 6.42100(10)
_cell_length_c 13.8887(3)
_cell_measurement_reflns_used 2917
_cell_measurement_temperature 150(2)
_cell_measurement_theta_max 74.4760
_cell_measurement_theta_min 5.6380
_cell_volume 697.17(3)
_computing_cell_refinement 'CrysAlis PRO (Agilent, 2011)'
_computing_data_collection 'CrysAlis PRO (Agilent, 2011)'
_computing_data_reduction 'CrysAlis PRO (Agilent, 2011)'
_computing_molecular_graphics 'ORTEP-3 for Windows version 2.02 (Farrugia, 2008)'
_computing_publication_material 'WinGX publication routines (Farrugia, 1999)'
_computing_structure_refinement 'SHELXL-97 (Sheldrick, 2008)'
_computing_structure_solution 'SIR97 (Altomare et al., 1999)'
_diffrn_ambient_temperature 150(2)
_diffrn_detector_area_resol_mean 10.4933
_diffrn_measured_fraction_theta_full 0.994
_diffrn_measured_fraction_theta_max 0.994
_diffrn_measurement_device_type 'SuperNova, Dual, Cu at zero, Atlas'
_diffrn_measurement_method '\w scans'
_diffrn_radiation_monochromator mirror
_diffrn_radiation_source 'SuperNova (Cu) X-ray Source'
_diffrn_radiation_type CuK\a
_diffrn_radiation_wavelength 1.54184
_diffrn_reflns_av_R_equivalents 0.0267
_diffrn_reflns_av_sigmaI/netI 0.0257
_diffrn_reflns_limit_h_max 9
_diffrn_reflns_limit_h_min -9
_diffrn_reflns_limit_k_max 5
_diffrn_reflns_limit_k_min -8
_diffrn_reflns_limit_l_max 16
_diffrn_reflns_limit_l_min -17
_diffrn_reflns_number 3489
_diffrn_reflns_theta_full 74.65
_diffrn_reflns_theta_max 74.65
_diffrn_reflns_theta_min 3.19
_exptl_absorpt_coefficient_mu 6.416
_exptl_absorpt_correction_T_max 0.7397
_exptl_absorpt_correction_T_min 0.1834
_exptl_absorpt_correction_type multi-scan
_exptl_absorpt_process_details '(CrysAlis PRO; Agilent, 2011)'
_exptl_crystal_colour colorless
_exptl_crystal_density_diffrn 1.725
_exptl_crystal_density_method 'not measured'
_exptl_crystal_description plate
_exptl_crystal_F_000 368
_exptl_crystal_size_max 0.40
_exptl_crystal_size_mid 0.20
_exptl_crystal_size_min 0.05
_refine_diff_density_max 0.521
_refine_diff_density_min -0.420
_refine_diff_density_rms 0.073
_refine_ls_extinction_coef 0.0144(14)
_refine_ls_extinction_expression Fc^*^=kFc[1+0.001xFc^2^\l^3^/sin(2\q)]^-1/4^
_refine_ls_extinction_method SHELXL
_refine_ls_goodness_of_fit_ref 1.089
_refine_ls_hydrogen_treatment mixed
_refine_ls_matrix_type full
_refine_ls_number_parameters 140
_refine_ls_number_reflns 1552
_refine_ls_number_restraints 1
_refine_ls_restrained_S_all 1.090
_refine_ls_R_factor_all 0.0335
_refine_ls_R_factor_gt 0.0333
_refine_ls_shift/su_max 0.000
_refine_ls_shift/su_mean 0.000
_refine_ls_structure_factor_coef Fsqd
_refine_ls_weighting_details 'calc w=1/[\s^2^(Fo^2^)+(0.0610P)^2^+0.2173P] where P=(Fo^2^+2Fc^2^)/3'
_refine_ls_weighting_scheme calc
_refine_ls_wR_factor_gt 0.0913
_refine_ls_wR_factor_ref 0.0916
_reflns_number_gt 1535
_reflns_number_total 1552
_reflns_threshold_expression >2\s(I)
_cod_data_source_file c5nj00164a3.cif
_cod_data_source_block 2.H2O
_cod_depositor_comments 'Adding full bibliography for 7054735--7054745.cif.'
_cod_original_sg_symbol_H-M 'P 21/m'
_cod_database_code 7054741

loop_
_symmetry_equiv_pos_as_xyz
'x, y, z'
'-x, y+1/2, -z'
'-x, -y, -z'
'x, -y-1/2, z'

loop_
_atom_site_label
_atom_site_type_symbol
_atom_site_fract_x
_atom_site_fract_y
_atom_site_fract_z
_atom_site_U_iso_or_equiv
_atom_site_adp_type
_atom_site_occupancy
_atom_site_symmetry_multiplicity
_atom_site_calc_flag
_atom_site_refinement_flags
V1 V 0.42268(5) 0.2500 0.19920(2) 0.01619(18) Uani 1 2 d S
N1 N 0.6246(2) 0.2500 0.11119(13) 0.0162(4) Uani 1 2 d S
N2 N 1.1675(3) 0.2500 0.61724(14) 0.0207(4) Uani 1 2 d S
H2 H 1.0860 0.2500 0.6569 0.031 Uiso 1 2 calc SR
O1 O 0.3137(2) 0.2500 0.06522(12) 0.0209(4) Uani 1 2 d S
O2 O 0.3379(2) 0.2500 -0.09465(12) 0.0258(4) Uani 1 2 d S
O3 O 0.6368(2) 0.2500 0.29011(11) 0.0228(4) Uani 1 2 d S
O4 O 0.9225(2) 0.2500 0.31096(13) 0.0320(5) Uani 1 2 d S
O5 O 0.33255(15) 0.4560(2) 0.23918(8) 0.0252(3) Uani 1 1 d .
O6 O 0.9574(2) 0.2500 0.49721(13) 0.0268(4) Uani 1 2 d S
H6O H 0.9393 0.2500 0.4367 0.040 Uiso 1 2 calc SR
O7 O 0.9279(2) 0.2500 0.74299(13) 0.0265(4) Uani 1 2 d SD
H7O H 0.862(3) 0.350(3) 0.7441(17) 0.040 Uiso 1 1 d D
C1 C 0.3996(3) 0.2500 -0.01109(16) 0.0172(4) Uani 1 2 d S
C2 C 0.5901(3) 0.2500 0.01551(15) 0.0159(4) Uani 1 2 d S
C3 C 0.7200(3) 0.2500 -0.04574(17) 0.0206(5) Uani 1 2 d S
H3 H 0.6952 0.2500 -0.1139 0.025 Uiso 1 2 calc SR
C4 C 0.8885(3) 0.2500 -0.00431(18) 0.0245(5) Uani 1 2 d S
H4 H 0.9805 0.2500 -0.0444 0.029 Uiso 1 2 calc SR
C5 C 0.9215(3) 0.2500 0.09584(19) 0.0252(5) Uani 1 2 d S
H5 H 1.0357 0.2500 0.1250 0.030 Uiso 1 2 calc SR
C6 C 0.7846(3) 0.2500 0.15158(16) 0.0191(5) Uani 1 2 d S
C7 C 0.7861(3) 0.2500 0.25944(16) 0.0207(5) Uani 1 2 d S
C8 C 1.3335(3) 0.2500 0.65491(17) 0.0232(5) Uani 1 2 d S
H8 H 1.3598 0.2500 0.7230 0.028 Uiso 1 2 calc SR
C9 C 1.4618(3) 0.2500 0.59538(18) 0.0245(5) Uani 1 2 d S
H9 H 1.5780 0.2500 0.6211 0.029 Uiso 1 2 calc SR
C10 C 1.4193(3) 0.2500 0.49476(18) 0.0233(5) Uani 1 2 d S
H10 H 1.5076 0.2500 0.4521 0.028 Uiso 1 2 calc SR
C11 C 1.2509(3) 0.2500 0.45785(16) 0.0219(5) Uani 1 2 d S
H11 H 1.2219 0.2500 0.3900 0.026 Uiso 1 2 calc SR
C12 C 1.1236(3) 0.2500 0.52155(17) 0.0199(5) Uani 1 2 d S

loop_
_atom_site_aniso_label
_atom_site_aniso_U_11
_atom_site_aniso_U_22
_atom_site_aniso_U_33
_atom_site_aniso_U_23
_atom_site_aniso_U_13
_atom_site_aniso_U_12
V1 0.0103(2) 0.0266(3) 0.0119(2) 0.000 0.00200(14) 0.000
N1 0.0122(9) 0.0245(10) 0.0118(8) 0.000 0.0008(7) 0.000
N2 0.0202(10) 0.0291(10) 0.0132(9) 0.000 0.0032(7) 0.000
O1 0.0129(8) 0.0340(9) 0.0154(7) 0.000 -0.0006(6) 0.000
O2 0.0239(9) 0.0370(10) 0.0153(8) 0.000 -0.0046(7) 0.000
O3 0.0167(8) 0.0383(10) 0.0133(7) 0.000 0.0003(6) 0.000
O4 0.0168(9) 0.0583(13) 0.0195(9) 0.000 -0.0061(7) 0.000
O5 0.0207(6) 0.0346(7) 0.0203(6) -0.0027(5) 0.0024(5) 0.0051(5)
O6 0.0171(9) 0.0439(11) 0.0190(8) 0.000 -0.0009(7) 0.000
O7 0.0196(9) 0.0341(10) 0.0271(9) 0.000 0.0094(7) 0.000
C1 0.0149(11) 0.0202(10) 0.0160(10) 0.000 -0.0015(8) 0.000
C2 0.0151(11) 0.0202(10) 0.0120(10) 0.000 0.0000(8) 0.000
C3 0.0203(12) 0.0267(11) 0.0151(10) 0.000 0.0027(9) 0.000
C4 0.0176(12) 0.0332(13) 0.0242(12) 0.000 0.0094(9) 0.000
C5 0.0123(11) 0.0387(14) 0.0247(13) 0.000 0.0013(9) 0.000
C6 0.0135(11) 0.0269(11) 0.0166(11) 0.000 0.0000(8) 0.000
C7 0.0155(11) 0.0296(12) 0.0166(11) 0.000 -0.0008(8) 0.000
C8 0.0248(13) 0.0292(12) 0.0148(10) 0.000 -0.0035(9) 0.000
C9 0.0173(12) 0.0330(13) 0.0221(12) 0.000 -0.0045(9) 0.000
C10 0.0185(12) 0.0318(12) 0.0200(11) 0.000 0.0038(9) 0.000
C11 0.0201(12) 0.0334(12) 0.0121(10) 0.000 -0.0004(8) 0.000
C12 0.0181(11) 0.0248(11) 0.0166(11) 0.000 0.0000(8) 0.000

loop_
_atom_type_symbol
_atom_type_description
_atom_type_scat_dispersion_real
_atom_type_scat_dispersion_imag
_atom_type_scat_source
C C 0.0181 0.0091 'International Tables Vol C Tables 4.2.6.8 and 6.1.1.4'
H H 0.0000 0.0000 'International Tables Vol C Tables 4.2.6.8 and 6.1.1.4'
N N 0.0311 0.0180 'International Tables Vol C Tables 4.2.6.8 and 6.1.1.4'
O O 0.0492 0.0322 'International Tables Vol C Tables 4.2.6.8 and 6.1.1.4'
V V 0.0687 2.1097 'International Tables Vol C Tables 4.2.6.8 and 6.1.1.4'

loop_
_geom_angle_atom_site_label_1
_geom_angle_atom_site_label_2
_geom_angle_atom_site_label_3
_geom_angle
_geom_angle_site_symmetry_1
O5 V1 O5 109.39(9) 4_565
O5 V1 O1 99.01(5) 4_565
O5 V1 O1 99.01(5) .
O5 V1 O3 98.66(5) 4_565
O5 V1 O3 98.66(5) .
O1 V1 O3 149.16(7) .
O5 V1 N1 125.30(5) 4_565
O5 V1 N1 125.30(5) .
O1 V1 N1 74.71(7) .
O3 V1 N1 74.45(7) .
C6 N1 C2 121.5(2) .
C6 N1 V1 119.41(15) .
C2 N1 V1 119.12(16) .
C12 N2 C8 122.3(2) .
C12 N2 H2 118.9 .
C8 N2 H2 118.9 .
C1 O1 V1 123.55(15) .
C7 O3 V1 121.95(15) .
C12 O6 H6O 109.5 .
O2 C1 O1 125.7(2) .
O2 C1 C2 122.4(2) .
O1 C1 C2 111.88(18) .
N1 C2 C3 121.1(2) .
N1 C2 C1 110.74(19) .
C3 C2 C1 128.1(2) .
C2 C3 C4 118.0(2) .
C2 C3 H3 121.0 .
C4 C3 H3 121.0 .
C5 C4 C3 119.9(2) .
C5 C4 H4 120.0 .
C3 C4 H4 120.0 .
C6 C5 C4 118.4(2) .
C6 C5 H5 120.8 .
C4 C5 H5 120.8 .
N1 C6 C5 121.1(2) .
N1 C6 C7 110.2(2) .
C5 C6 C7 128.7(2) .
O4 C7 O3 125.4(2) .
O4 C7 C6 120.6(2) .
O3 C7 C6 114.0(2) .
C9 C8 N2 120.1(2) .
C9 C8 H8 119.9 .
N2 C8 H8 119.9 .
C8 C9 C10 118.8(2) .
C8 C9 H9 120.6 .
C10 C9 H9 120.6 .
C11 C10 C9 120.4(2) .
C11 C10 H10 119.8 .
C9 C10 H10 119.8 .
C10 C11 C12 118.9(2) .
C10 C11 H11 120.5 .
C12 C11 H11 120.5 .
O6 C12 N2 114.6(2) .
O6 C12 C11 125.9(2) .
N2 C12 C11 119.5(2) .

loop_
_geom_bond_atom_site_label_1
_geom_bond_atom_site_label_2
_geom_bond_distance
_geom_bond_site_symmetry_2
V1 O5 1.6212(13) 4_565
V1 O5 1.6212(13) .
V1 O1 1.9783(17) .
V1 O3 2.0109(17) .
V1 N1 2.0848(19) .
N1 C6 1.330(3) .
N1 C2 1.332(3) .
N2 C12 1.343(3) .
N2 C8 1.361(3) .
N2 H2 0.8800 .
O1 C1 1.305(3) .
O2 C1 1.217(3) .
O3 C7 1.281(3) .
O4 C7 1.234(3) .
O6 C12 1.318(3) .
O6 H6O 0.8400 .
O7 H7O 0.828(10) .
C1 C2 1.508(3) .
C2 C3 1.384(3) .
C3 C4 1.395(3) .
C3 H3 0.9500 .
C4 C5 1.392(4) .
C4 H4 0.9500 .
C5 C6 1.378(3) .
C5 H5 0.9500 .
C6 C7 1.497(3) .
C8 C9 1.358(4) .
C8 H8 0.9500 .
C9 C10 1.408(3) .
C9 H9 0.9500 .
C10 C11 1.375(3) .
C10 H10 0.9500 .
C11 C12 1.392(3) .
C11 H11 0.9500 .

loop_
_geom_hbond_atom_site_label_D
_geom_hbond_atom_site_label_H
_geom_hbond_atom_site_label_A
_geom_hbond_distance_DH
_geom_hbond_distance_HA
_geom_hbond_distance_DA
_geom_hbond_angle_DHA
_geom_hbond_site_symmetry_A
N2 H2 O7 0.88 1.80 2.677(3) 177.1 .
O6 H6O O4 0.84 1.74 2.577(2) 174.6 .
O7 H7O O5 0.828(10) 1.997(11) 2.8090(18) 166(2) 3_666

loop_
_geom_torsion_atom_site_label_1
_geom_torsion_atom_site_label_2
_geom_torsion_atom_site_label_3
_geom_torsion_atom_site_label_4
_geom_torsion
_geom_torsion_site_symmetry_1
O5 V1 N1 C6 -89.69(7) 4_565
O5 V1 N1 C6 89.69(7) .
O1 V1 N1 C6 180.0 .
O3 V1 N1 C6 0.0 .
O5 V1 N1 C2 90.31(7) 4_565
O5 V1 N1 C2 -90.31(7) .
O1 V1 N1 C2 0.0 .
O3 V1 N1 C2 180.0 .
O5 V1 O1 C1 -124.28(5) 4_565
O5 V1 O1 C1 124.28(5) .
O3 V1 O1 C1 0.0 .
N1 V1 O1 C1 0.0 .
O5 V1 O3 C7 124.36(5) 4_565
O5 V1 O3 C7 -124.36(5) .
O1 V1 O3 C7 0.0 .
N1 V1 O3 C7 0.0 .
V1 O1 C1 O2 180.0 .
V1 O1 C1 C2 0.0 .
C6 N1 C2 C3 0.0 .
V1 N1 C2 C3 180.0 .
C6 N1 C2 C1 180.0 .
V1 N1 C2 C1 0.0 .
O2 C1 C2 N1 180.0 .
O1 C1 C2 N1 0.0 .
O2 C1 C2 C3 0.0 .
O1 C1 C2 C3 180.0 .
N1 C2 C3 C4 0.0 .
C1 C2 C3 C4 180.0 .
C2 C3 C4 C5 0.0 .
C3 C4 C5 C6 0.0 .
C2 N1 C6 C5 0.0 .
V1 N1 C6 C5 180.0 .
C2 N1 C6 C7 180.0 .
V1 N1 C6 C7 0.0 .
C4 C5 C6 N1 0.0 .
C4 C5 C6 C7 180.0 .
V1 O3 C7 O4 180.0 .
V1 O3 C7 C6 0.0 .
N1 C6 C7 O4 180.0 .
C5 C6 C7 O4 0.0 .
N1 C6 C7 O3 0.0 .
C5 C6 C7 O3 180.0 .
C12 N2 C8 C9 0.0 .
N2 C8 C9 C10 0.0 .
C8 C9 C10 C11 0.0 .
C9 C10 C11 C12 0.0 .
C8 N2 C12 O6 180.0 .
C8 N2 C12 C11 0.0 .
C10 C11 C12 O6 180.0 .
C10 C11 C12 N2 0.0 .
